data_2240974
loop_
_publ_author_name
'Kusano, Yukiko'
'Ohno, Keiji'
'Fujihara, Takashi'

_publ_section_title
;
 Crystal structure of 4,4'-dimethoxy-2,2'-bipyridine
;
_journal_coeditor_code XU5860
_journal_issue 8
_journal_name_full 'Acta Crystallographica Section E'
_journal_page_first o623
_journal_page_last o624
_journal_paper_doi 10.1107/S2056989015013985
_journal_volume 71
_journal_year 2015
_chemical_formula_iupac 'C12 H12 N2 O2'
_chemical_formula_moiety 'C12 H12 N2 O2'
_chemical_formula_sum 'C12 H12 N2 O2'
_chemical_formula_weight 216.24
_chemical_name_systematic
;
4,4'-Dimethoxy-2,2'-bipyridine
;
_space_group_crystal_system monoclinic
_space_group_IT_number 4
_space_group_name_Hall 'P 2yb'
_space_group_name_H-M_alt 'P 1 21 1'
_symmetry_space_group_name_Hall 'P 2yb'
_symmetry_space_group_name_H-M 'P 1 21 1'
_atom_sites_solution_hydrogens geom
_audit_creation_method SHELXL-2014
_cell_angle_alpha 90
_cell_angle_beta 109.462(2)
_cell_angle_gamma 90
_cell_formula_units_Z 2
_cell_length_a 6.4235(11)
_cell_length_b 10.8139(18)
_cell_length_c 8.0123(14)
_cell_measurement_reflns_used 3527
_cell_measurement_temperature 200(2)
_cell_measurement_theta_max 28.33
_cell_measurement_theta_min 2.70
_cell_volume 524.76(16)
_computing_cell_refinement
;
SAINT (Bruker, 2014)
;
_computing_data_collection
;
APEX2 (Bruker, 2014)
;
_computing_data_reduction 'SAINT and XPREP (Bruker2014)'
_computing_molecular_graphics
;
ORTEP-3 for Windows (Farrugia, 2012)
;
_computing_publication_material
;
XCIF (Bruker, 2014)
;
_computing_structure_refinement
;
SHELXL2014 (Sheldrick, 2015)
;
_computing_structure_solution
;
SHELXL2014 (Sheldrick, 2008)
;
_diffrn_ambient_temperature 200(2)
_diffrn_detector_area_resol_mean 8.333
_diffrn_measured_fraction_theta_full 0.998
_diffrn_measured_fraction_theta_max 0.998
_diffrn_measurement_device_type 'Bruker APEXII CCD area-detector'
_diffrn_measurement_method '\f and \w'
_diffrn_radiation_monochromator 'Bruker Helios multilayer confocal mirror'
_diffrn_radiation_source 'Bruker TXS fine-focus rotating anode'
_diffrn_radiation_type MoK\a
_diffrn_radiation_wavelength 0.71073
_diffrn_reflns_av_R_equivalents 0.0143
_diffrn_reflns_limit_h_max 8
_diffrn_reflns_limit_h_min -8
_diffrn_reflns_limit_k_max 13
_diffrn_reflns_limit_k_min -13
_diffrn_reflns_limit_l_max 10
_diffrn_reflns_limit_l_min -10
_diffrn_reflns_number 5925
_diffrn_reflns_theta_full 25.242
_diffrn_reflns_theta_max 27.092
_diffrn_reflns_theta_min 2.696
_exptl_absorpt_coefficient_mu 0.095
_exptl_absorpt_correction_type multi-scan
_exptl_absorpt_process_details
;
(SADABS2014; Bruker, 2014)
;
_exptl_crystal_colour colourless
_exptl_crystal_density_diffrn 1.369
_exptl_crystal_description plate
_exptl_crystal_F_000 228
_exptl_crystal_size_max 0.240
_exptl_crystal_size_mid 0.073
_exptl_crystal_size_min 0.050
_refine_diff_density_max 0.200
_refine_diff_density_min -0.163
_refine_ls_abs_structure_details
;
Flack <i>x</i> determined using 976 quotients [(I+)-(I-)]/[(I+)+(I-)]
(Parsons <i>et al.</i>,  2013)
;
_refine_ls_abs_structure_Flack 0.7(3)
_refine_ls_extinction_method none
_refine_ls_goodness_of_fit_ref 1.010
_refine_ls_hydrogen_treatment constr
_refine_ls_matrix_type full
_refine_ls_number_parameters 147
_refine_ls_number_reflns 2301
_refine_ls_number_restraints 1
_refine_ls_restrained_S_all 1.010
_refine_ls_R_factor_all 0.0353
_refine_ls_R_factor_gt 0.0325
_refine_ls_shift/su_max 0.000
_refine_ls_shift/su_mean 0.000
_refine_ls_structure_factor_coef Fsqd
_refine_ls_weighting_details 'w=1/[\s^2^(Fo^2^)+(0.0380P)^2^+0.1642P] where P=(Fo^2^+2Fc^2^)/3'
_refine_ls_weighting_scheme calc
_refine_ls_wR_factor_gt 0.0819
_refine_ls_wR_factor_ref 0.0836
_reflns_number_gt 2155
_reflns_number_total 2301
_reflns_threshold_expression I>2\s(I)
_cod_data_source_file xu5860sup1.cif
_cod_data_source_block I
_cod_database_code 2240974
_shelx_space_group_comment
;
The symmetry employed for this shelxl refinement is uniquely defined
by the following loop, which should always be used as a source of
symmetry information in preference to the above space-group names.
They are only intended as comments.
;
_shelx_estimated_absorpt_t_min 0.978
_shelx_estimated_absorpt_t_max 0.995
_shelxl_version_number 2.014

loop_
_symmetry_equiv_pos_as_xyz
'x, y, z'
'-x, y+1/2, -z'

loop_
_atom_site_type_symbol
_atom_site_label
_atom_site_fract_x
_atom_site_fract_y
_atom_site_fract_z
_atom_site_U_iso_or_equiv
_atom_site_adp_type
_atom_site_calc_flag
_atom_site_occupancy
C C1 -0.1486(3) 0.4462(2) 0.0875(3) 0.0267(5) Uani d 1
H H1 -0.2534 0.4031 -0.0068 0.032 Uiso calc 1
C C2 -0.1727(4) 0.4400(2) 0.2528(3) 0.0266(5) Uani d 1
H H2 -0.2892 0.3940 0.2711 0.032 Uiso calc 1
C C3 -0.0204(3) 0.5037(2) 0.3910(3) 0.0229(4) Uani d 1
C C4 0.1487(3) 0.56915(19) 0.3571(3) 0.0236(4) Uani d 1
H H4 0.2556 0.6130 0.4492 0.028 Uiso calc 1
C C5 0.1577(3) 0.56905(19) 0.1864(3) 0.0221(4) Uani d 1
C C6 0.3359(3) 0.63676(19) 0.1424(3) 0.0217(4) Uani d 1
C C7 0.3547(4) 0.6263(2) -0.0241(3) 0.0238(4) Uani d 1
H H7 0.2539 0.5768 -0.1126 0.029 Uiso calc 1
C C8 0.5240(4) 0.68943(19) -0.0599(3) 0.0235(4) Uani d 1
C C9 0.6663(4) 0.7627(2) 0.0716(3) 0.0268(5) Uani d 1
H H9 0.7823 0.8081 0.0514 0.032 Uiso calc 1
C C10 0.6319(4) 0.7668(2) 0.2337(3) 0.0295(5) Uani d 1
H H10 0.7293 0.8166 0.3239 0.035 Uiso calc 1
C C11 -0.1939(4) 0.4392(3) 0.5974(3) 0.0356(6) Uani d 1
H H11A -0.3380 0.4719 0.5251 0.053 Uiso calc 1
H H11B -0.1765 0.4482 0.7230 0.053 Uiso calc 1
H H11C -0.1846 0.3515 0.5698 0.053 Uiso calc 1
C C12 0.7110(4) 0.7348(2) -0.2653(3) 0.0321(5) Uani d 1
H H12A 0.7009 0.8244 -0.2509 0.048 Uiso calc 1
H H12B 0.7005 0.7164 -0.3876 0.048 Uiso calc 1
H H12C 0.8526 0.7048 -0.1844 0.048 Uiso calc 1
N N1 0.0100(3) 0.50795(19) 0.0503(2) 0.0244(4) Uani d 1
N N2 0.4729(3) 0.70612(19) 0.2732(2) 0.0275(4) Uani d 1
O O1 -0.0221(3) 0.50643(16) 0.5595(2) 0.0307(4) Uani d 1
O O2 0.5337(3) 0.67463(15) -0.2257(2) 0.0304(4) Uani d 1

loop_
_atom_site_aniso_label
_atom_site_aniso_U_11
_atom_site_aniso_U_22
_atom_site_aniso_U_33
_atom_site_aniso_U_12
_atom_site_aniso_U_13
_atom_site_aniso_U_23
C1 0.0250(10) 0.0285(11) 0.0256(10) -0.0048(10) 0.0069(8) -0.0029(9)
C2 0.0252(10) 0.0274(11) 0.0292(11) -0.0049(10) 0.0118(9) -0.0023(10)
C3 0.0256(10) 0.0222(10) 0.0227(10) 0.0027(9) 0.0105(8) 0.0002(9)
C4 0.0224(10) 0.0225(10) 0.0242(11) -0.0003(8) 0.0055(8) -0.0007(9)
C5 0.0210(9) 0.0208(10) 0.0248(10) 0.0015(8) 0.0082(8) 0.0014(8)
C6 0.0201(10) 0.0196(10) 0.0252(10) 0.0019(8) 0.0071(8) 0.0017(8)
C7 0.0229(10) 0.0234(10) 0.0250(10) -0.0012(8) 0.0077(8) -0.0016(8)
C8 0.0239(10) 0.0239(11) 0.0235(10) 0.0023(9) 0.0090(8) 0.0024(8)
C9 0.0244(10) 0.0279(11) 0.0296(11) -0.0040(9) 0.0112(9) 0.0018(9)
C10 0.0267(11) 0.0338(13) 0.0267(11) -0.0074(9) 0.0071(9) -0.0046(9)
C11 0.0397(13) 0.0443(14) 0.0292(12) -0.0120(12) 0.0200(10) -0.0030(11)
C12 0.0345(12) 0.0370(13) 0.0287(12) -0.0063(10) 0.0158(10) 0.0006(10)
N1 0.0241(8) 0.0265(9) 0.0229(9) -0.0015(7) 0.0081(7) -0.0003(7)
N2 0.0257(9) 0.0321(10) 0.0252(9) -0.0040(8) 0.0091(7) -0.0014(8)
O1 0.0333(8) 0.0362(9) 0.0254(8) -0.0085(7) 0.0137(6) -0.0025(7)
O2 0.0325(9) 0.0366(9) 0.0256(8) -0.0094(7) 0.0144(7) -0.0042(7)

loop_
_atom_type_symbol
_atom_type_description
_atom_type_scat_dispersion_real
_atom_type_scat_dispersion_imag
_atom_type_scat_source
C C 0.0033 0.0016 'International Tables Vol C Tables 4.2.6.8 and 6.1.1.4'
H H 0.0000 0.0000 'International Tables Vol C Tables 4.2.6.8 and 6.1.1.4'
N N 0.0061 0.0033 'International Tables Vol C Tables 4.2.6.8 and 6.1.1.4'
O O 0.0106 0.0060 'International Tables Vol C Tables 4.2.6.8 and 6.1.1.4'

loop_
_geom_angle_atom_site_label_1
_geom_angle_atom_site_label_2
_geom_angle_atom_site_label_3
_geom_angle
N1 C1 C2 125.1(2)
N1 C1 H1 117.4
C2 C1 H1 117.4
C1 C2 C3 117.7(2)
C1 C2 H2 121.2
C3 C2 H2 121.2
O1 C3 C2 124.60(19)
O1 C3 C4 116.61(18)
C2 C3 C4 118.79(19)
C5 C4 C3 118.80(18)
C5 C4 H4 120.6
C3 C4 H4 120.6
N1 C5 C4 123.02(19)
N1 C5 C6 115.79(17)
C4 C5 C6 121.18(17)
N2 C6 C7 123.39(19)
N2 C6 C5 116.19(17)
C7 C6 C5 120.41(17)
C6 C7 C8 118.92(19)
C6 C7 H7 120.5
C8 C7 H7 120.5
O2 C8 C9 125.1(2)
O2 C8 C7 115.88(18)
C9 C8 C7 119.02(19)
C10 C9 C8 117.2(2)
C10 C9 H9 121.4
C8 C9 H9 121.4
N2 C10 C9 125.3(2)
N2 C10 H10 117.4
C9 C10 H10 117.4
O1 C11 H11A 109.5
O1 C11 H11B 109.5
H11A C11 H11B 109.5
O1 C11 H11C 109.5
H11A C11 H11C 109.5
H11B C11 H11C 109.5
O2 C12 H12A 109.5
O2 C12 H12B 109.5
H12A C12 H12B 109.5
O2 C12 H12C 109.5
H12A C12 H12C 109.5
H12B C12 H12C 109.5
C1 N1 C5 116.58(18)
C10 N2 C6 116.14(19)
C3 O1 C11 117.47(18)
C8 O2 C12 117.40(17)

loop_
_geom_bond_atom_site_label_1
_geom_bond_atom_site_label_2
_geom_bond_distance
C1 N1 1.332(3)
C1 C2 1.385(3)
C1 H1 0.9500
C2 C3 1.391(3)
C2 H2 0.9500
C3 O1 1.354(3)
C3 C4 1.398(3)
C4 C5 1.388(3)
C4 H4 0.9500
C5 N1 1.355(3)
C5 C6 1.496(2)
C6 N2 1.349(3)
C6 C7 1.384(3)
C7 C8 1.393(3)
C7 H7 0.9500
C8 O2 1.359(3)
C8 C9 1.390(3)
C9 C10 1.389(3)
C9 H9 0.9500
C10 N2 1.338(3)
C10 H10 0.9500
C11 O1 1.436(3)
C11 H11A 0.9800
C11 H11B 0.9800
C11 H11C 0.9800
C12 O2 1.436(3)
C12 H12A 0.9800
C12 H12B 0.9800
C12 H12C 0.9800

loop_
_geom_hbond_atom_site_label_D
_geom_hbond_atom_site_label_H
_geom_hbond_atom_site_label_A
_geom_hbond_site_symmetry_A
_geom_hbond_distance_DH
_geom_hbond_distance_HA
_geom_hbond_distance_DA
_geom_hbond_angle_DHA
_geom_hbond_publ_flag
C4 H4 N2 . 0.95 2.50 2.813(3) 99.1 n
C7 H7 N1 . 0.95 2.46 2.789(3) 99.9 n
C11 H11B N1 1_556 0.98 2.58 3.503(3) 157.8 y
C12 H12B N2 1_554 0.98 2.62 3.513(3) 150.8 y
C1 H1 Cg2 2_545 0.95 2.68 3.515(3) 146 y
C12 H12A Cg1 2_655 0.98 2.72 3.439(3) 134 y

loop_
_geom_torsion_atom_site_label_1
_geom_torsion_atom_site_label_2
_geom_torsion_atom_site_label_3
_geom_torsion_atom_site_label_4
_geom_torsion
N1 C1 C2 C3 0.3(4)
C1 C2 C3 O1 -180.0(2)
C1 C2 C3 C4 -0.5(3)
O1 C3 C4 C5 179.94(18)
C2 C3 C4 C5 0.4(3)
C3 C4 C5 N1 -0.2(3)
C3 C4 C5 C6 -179.56(19)
N1 C5 C6 N2 174.7(2)
C4 C5 C6 N2 -5.8(3)
N1 C5 C6 C7 -5.5(3)
C4 C5 C6 C7 173.9(2)
N2 C6 C7 C8 0.4(3)
C5 C6 C7 C8 -179.28(17)
C6 C7 C8 O2 179.70(18)
C6 C7 C8 C9 -1.1(3)
O2 C8 C9 C10 -179.9(2)
C7 C8 C9 C10 1.0(3)
C8 C9 C10 N2 -0.1(4)
C2 C1 N1 C5 -0.1(3)
C4 C5 N1 C1 0.0(3)
C6 C5 N1 C1 179.41(18)
C9 C10 N2 C6 -0.5(4)
C7 C6 N2 C10 0.4(3)
C5 C6 N2 C10 -179.92(19)
C2 C3 O1 C11 -0.2(3)
C4 C3 O1 C11 -179.7(2)
C9 C8 O2 C12 3.0(3)
C7 C8 O2 C12 -177.8(2)

_cod_database_fobs_code 2240974
